data_2008741
loop_
_publ_author_name
'Sheu, Chou-Fu'
'Lee, Jung-Si'

_publ_section_title
;
 Charge-transfer salt of
 bis(<i>cis</i>-1,2-diphenylethene-1,2-dithiolato)palladate(1 --) with
 cobaltocenium, and neutral
 bis(<i>cis</i>-1,2-diphenylethene-1,2-dithiolato)palladium
;
_journal_issue 7
_journal_name_full 'Acta Crystallographica Section C'
_journal_page_first 1069
_journal_page_last 1072
_journal_paper_doi 10.1107/S0108270199004564
_journal_volume 55
_journal_year 1999
_chemical_formula_iupac '[Co (C5 H5)2] [Pd (C14 H10 S2)2]'
_chemical_formula_moiety '[C10 H10 Co] [C28 H20 S4 Pd]'
_chemical_formula_sum 'C38 H30 Co Pd S4'
_chemical_formula_weight 780.19
_chemical_name_systematic
;
 ?
;
_space_group_IT_number 15
_symmetry_cell_setting monoclinic
_symmetry_space_group_name_Hall '-C 2yc'
_symmetry_space_group_name_H-M 'C 1 2/c 1'
_audit_creation_method SHELXL
_cell_angle_alpha 90.00
_cell_angle_beta 100.703(9)
_cell_angle_gamma 90.00
_cell_formula_units_Z 4
_cell_length_a 26.413(4)
_cell_length_b 9.4429(8)
_cell_length_c 14.2752(12)
_cell_measurement_reflns_used 25
_cell_measurement_temperature 293(2)
_cell_measurement_theta_max 13.47
_cell_measurement_theta_min 7.92
_cell_volume 3498.5(7)
_computing_cell_refinement XSCANS
_computing_data_collection 'XSCANS (Siemens, 1994a)'
_computing_data_reduction XSCANS
_computing_molecular_graphics 'XP (Siemens, 1994b)'
_computing_publication_material SHELXTL93
_computing_structure_refinement 'SHELXL93 (Sheldrick, 1993)'
_computing_structure_solution 'SHELXS86 (Sheldrick, 1990)'
_diffrn_ambient_temperature 293(2)
_diffrn_measurement_device 'Siemens P4'
_diffrn_measurement_method 2\q/\w
_diffrn_radiation_monochromator graphite
_diffrn_radiation_source 'fine-focus sealed tube'
_diffrn_radiation_type MoK\a
_diffrn_radiation_wavelength 0.71073
_diffrn_reflns_av_R_equivalents 0.016
_diffrn_reflns_av_sigmaI/netI 0.033
_diffrn_reflns_limit_h_max 31
_diffrn_reflns_limit_h_min 0
_diffrn_reflns_limit_k_max 11
_diffrn_reflns_limit_k_min 0
_diffrn_reflns_limit_l_max 16
_diffrn_reflns_limit_l_min -16
_diffrn_reflns_number 3155
_diffrn_reflns_theta_max 24.99
_diffrn_reflns_theta_min 2.30
_diffrn_standards_decay_% 8.94
_diffrn_standards_interval_count 97
_diffrn_standards_number 3
_exptl_absorpt_coefficient_mu 1.252
_exptl_absorpt_correction_T_max 0.988
_exptl_absorpt_correction_T_min 0.790
_exptl_absorpt_correction_type 'empirical via \y scans (SHELXL93; Sheldrick, 1993)'
_exptl_crystal_colour Black
_exptl_crystal_density_diffrn 1.481
_exptl_crystal_density_method 'not measured'
_exptl_crystal_description Block
_exptl_crystal_F_000 1580
_exptl_crystal_size_max .78
_exptl_crystal_size_mid .38
_exptl_crystal_size_min .10
_refine_diff_density_max 0.263
_refine_diff_density_min -0.599
_refine_ls_extinction_method none
_refine_ls_goodness_of_fit_all 1.072
_refine_ls_goodness_of_fit_obs 1.105
_refine_ls_hydrogen_treatment constr
_refine_ls_matrix_type full
_refine_ls_number_parameters 200
_refine_ls_number_reflns 3084
_refine_ls_number_restraints 0
_refine_ls_restrained_S_all 1.072
_refine_ls_restrained_S_obs 1.105
_refine_ls_R_factor_all 0.058
_refine_ls_R_factor_obs 0.039
_refine_ls_shift/esd_max <0.001
_refine_ls_shift/esd_mean 0.000
_refine_ls_structure_factor_coef Fsqd
_refine_ls_weighting_details 'w = 1/[\s^2^(Fo^2^)+(0.0417P)^2^+3.1958P] where P = (Fo^2^+2Fc^2^)/3'
_refine_ls_weighting_scheme calc
_refine_ls_wR_factor_all 0.098
_refine_ls_wR_factor_obs 0.088
_reflns_number_observed 2422
_reflns_number_total 3084
_reflns_observed_criterion I>2\s(I)
_cod_data_source_file ta1234.cif
_cod_data_source_block I
_cod_depositor_comments
;
The following automatic conversions were performed:
'_symmetry_cell_setting' value 'Monoclinic' changed to 'monoclinic'
according to '/home/saulius/struct/CIF-dictionaries/cif_core.dic'
dictionary named 'cif_core.dic' version 2.4.1 from
2010-06-29.

'_geom_bond_publ_flag' value 'Y' changed to 'y' according to
'/home/saulius/struct/CIF-dictionaries/cif_core.dic' dictionary named
'cif_core.dic' version 2.4.1 from 2010-06-29 (10 times).

Automatic conversion script
Id: cif_fix_enum 1527 2010-12-29 10:47:43Z saulius 

The following automatic conversions were performed:

'_symmetry_cell_setting' value 'Monoclinic' changed to 'monoclinic'
according to /home/saulius/struct/CIF-dictionaries/cif_core.dic
dictionary named 'cif_core.dic' version 2.4.1 from 2010-06-29.

Automatic conversion script
Id: cif_fix_values 1715 2011-07-08 13:25:40Z adriana 

The following automatic conversions were performed:

'_refine_ls_weighting_scheme' value 'calc w =
1/[\s^2^(Fo^2^)+(0.0417P)^2^+3.1958P] where P = (Fo^2^+2Fc^2^)/3' was
changed to 'calc'. New tag '_refine_ls_weighting_details' was
created. The value of the new tag was set to 'w =
1/[\s^2^(Fo^2^)+(0.0417P)^2^+3.1958P] where P = (Fo^2^+2Fc^2^)/3'.

Automatic conversion script
Id: cif_fix_values 3143 2015-03-26 13:38:13Z robertas 
;
_cod_original_cell_volume 3498.5(6)
_cod_original_sg_symbol_H-M 'C 2/c'
_cod_database_code 2008741

loop_
_symmetry_equiv_pos_as_xyz
'x, y, z'
'-x, y, -z+1/2'
'x+1/2, y+1/2, z'
'-x+1/2, y+1/2, -z+1/2'
'-x, -y, -z'
'x, -y, z-1/2'
'-x+1/2, -y+1/2, -z'
'x+1/2, -y+1/2, z-1/2'

loop_
_atom_site_aniso_label
_atom_site_aniso_U_11
_atom_site_aniso_U_22
_atom_site_aniso_U_33
_atom_site_aniso_U_12
_atom_site_aniso_U_13
_atom_site_aniso_U_23
Pd 0.0536(2) 0.0409(2) 0.0555(2) 0.000 0.0141(2) 0.000
S1 0.0567(5) 0.0641(6) 0.0501(5) -0.0065(5) 0.0124(4) -0.0010(5)
S2 0.0564(5) 0.0589(6) 0.0526(5) 0.0060(5) 0.0099(4) 0.0030(5)
C1 0.057(2) 0.037(2) 0.054(2) -0.005(2) 0.012(2) -0.001(2)
C2 0.058(2) 0.037(2) 0.053(2) 0.002(2) 0.012(2) 0.003(2)
C11 0.054(2) 0.050(2) 0.047(2) -0.002(2) 0.013(2) -0.009(2)
C12 0.060(2) 0.065(2) 0.066(2) 0.000(2) 0.010(2) 0.005(2)
C13 0.068(3) 0.086(3) 0.079(3) 0.010(3) 0.004(2) 0.007(3)
C14 0.056(2) 0.104(4) 0.079(3) -0.003(3) 0.007(2) -0.015(3)
C15 0.068(3) 0.093(4) 0.072(3) -0.025(3) 0.018(2) -0.011(3)
C16 0.073(3) 0.061(2) 0.056(2) -0.014(2) 0.012(2) -0.003(2)
C21 0.050(2) 0.053(2) 0.049(2) 0.002(2) 0.008(2) -0.005(2)
C22 0.071(3) 0.061(2) 0.066(2) 0.012(2) 0.005(2) -0.010(2)
C23 0.071(3) 0.111(4) 0.083(3) 0.025(3) 0.010(3) -0.038(3)
C24 0.063(3) 0.163(6) 0.059(3) 0.007(3) 0.019(2) -0.020(3)
C25 0.078(3) 0.116(4) 0.057(3) 0.004(3) 0.020(2) 0.017(3)
C26 0.068(2) 0.071(3) 0.058(2) 0.007(2) 0.015(2) 0.009(2)
Co 0.1451(10) 0.0418(4) 0.0859(6) 0.000 -0.0467(6) 0.000
C30 0.156(8) 0.104(6) 0.254(12) -0.006(5) -0.066(8) 0.030(6)
C31 0.197(9) 0.052(3) 0.229(10) -0.001(4) 0.061(8) 0.002(5)
C32 0.306(15) 0.130(8) 0.125(7) -0.017(8) 0.019(8) -0.023(6)
C33 0.256(12) 0.079(5) 0.148(7) -0.015(6) 0.001(8) 0.014(5)
C34 0.175(8) 0.065(4) 0.212(10) -0.022(4) -0.001(7) -0.003(5)

loop_
_atom_site_label
_atom_site_fract_x
_atom_site_fract_y
_atom_site_fract_z
_atom_site_U_iso_or_equiv
_atom_site_thermal_displace_type
_atom_site_calc_flag
_atom_site_refinement_flags
_atom_site_occupancy
_atom_site_disorder_group
_atom_site_type_symbol
Pd 0.5 0.19567(4) 0.25 0.04950(14) Uani d S 1 . Pd
S1 0.41843(4) 0.20537(11) 0.16605(7) 0.0566(2) Uani d . 1 . S
S2 0.46745(4) 0.19154(10) 0.38596(7) 0.0560(2) Uani d . 1 . S
C1 0.37986(14) 0.2075(3) 0.2526(2) 0.0488(8) Uani d . 1 . C
C2 0.40154(14) 0.2011(3) 0.3475(2) 0.0487(8) Uani d . 1 . C
C11 0.32352(14) 0.2140(4) 0.2157(2) 0.0497(8) Uani d . 1 . C
C12 0.3031(2) 0.3126(4) 0.1479(3) 0.0641(10) Uani d . 1 . C
H12A 0.3249(2) 0.3768(4) 0.1260(3) 0.077 Uiso calc R 1 . H
C13 0.2510(2) 0.3177(5) 0.1121(3) 0.0789(13) Uani d . 1 . C
H13A 0.2380(2) 0.3844(5) 0.0659(3) 0.095 Uiso calc R 1 . H
C14 0.2182(2) 0.2249(6) 0.1443(4) 0.0802(13) Uani d . 1 . C
H14A 0.1829(2) 0.2299(6) 0.1214(4) 0.096 Uiso calc R 1 . H
C15 0.2379(2) 0.1244(6) 0.2105(3) 0.0773(13) Uani d . 1 . C
H15A 0.2159(2) 0.0596(6) 0.2314(3) 0.093 Uiso calc R 1 . H
C16 0.2898(2) 0.1185(4) 0.2462(3) 0.0633(10) Uani d . 1 . C
H16A 0.3026(2) 0.0500(4) 0.2912(3) 0.076 Uiso calc R 1 . H
C21 0.37108(13) 0.2102(4) 0.4248(2) 0.0507(8) Uani d . 1 . C
C22 0.3438(2) 0.3323(4) 0.4368(3) 0.0672(11) Uani d . 1 . C
H22A 0.3453(2) 0.4098(4) 0.3973(3) 0.081 Uiso calc R 1 . H
C23 0.3146(2) 0.3390(6) 0.5072(4) 0.089(2) Uani d . 1 . C
H23A 0.2961(2) 0.4209(6) 0.5145(4) 0.107 Uiso calc R 1 . H
C24 0.3125(2) 0.2261(7) 0.5663(3) 0.094(2) Uani d . 1 . C
H24A 0.2925(2) 0.2306(7) 0.6133(3) 0.113 Uiso calc R 1 . H
C25 0.3400(2) 0.1067(6) 0.5561(3) 0.0828(14) Uani d . 1 . C
H25A 0.3388(2) 0.0301(6) 0.5966(3) 0.099 Uiso calc R 1 . H
C26 0.3692(2) 0.0990(5) 0.4867(3) 0.0653(10) Uani d . 1 . C
H26A 0.3882(2) 0.0174(5) 0.4811(3) 0.078 Uiso calc R 1 . H
Co 0.5 0.69759(9) 0.25 0.0997(4) Uani d S 1 . Co
C30 0.5764(3) 0.6762(9) 0.2708(8) 0.185(5) Uani d . 1 . C
H30A 0.5997(3) 0.6558(9) 0.3311(8) 0.222 Uiso calc R 1 . H
C31 0.5518(4) 0.5757(7) 0.2017(7) 0.156(3) Uani d . 1 . C
H31A 0.5545(4) 0.4724(7) 0.2071(7) 0.188 Uiso calc R 1 . H
C32 0.5218(5) 0.6514(11) 0.1263(7) 0.190(4) Uani d . 1 . C
H32A 0.5002(5) 0.6110(11) 0.0694(7) 0.227 Uiso calc R 1 . H
C33 0.5302(4) 0.7916(8) 0.1460(7) 0.166(4) Uani d . 1 . C
H33A 0.5137(4) 0.8690(8) 0.1058(7) 0.199 Uiso calc R 1 . H
C34 0.5629(4) 0.8101(7) 0.2307(8) 0.156(3) Uani d . 1 . C
H34A 0.5738(4) 0.9015(7) 0.2603(8) 0.187 Uiso calc R 1 . H

loop_
_atom_type_symbol
_atom_type_description
_atom_type_scat_dispersion_real
_atom_type_scat_dispersion_imag
_atom_type_scat_source
C C 0.0033 0.0016 'International Tables Vol C Tables 4.2.6.8 and 6.1.1.4'
H H 0.0000 0.0000 'International Tables Vol C Tables 4.2.6.8 and 6.1.1.4'
S S 0.1246 0.1234 'International Tables Vol C Tables 4.2.6.8 and 6.1.1.4'
Co Co 0.3494 0.9721 'International Tables Vol C Tables 4.2.6.8 and 6.1.1.4'
Pd Pd -0.9988 1.0072 'International Tables Vol C Tables 4.2.6.8 and 6.1.1.4'

loop_
_geom_angle_atom_site_label_1
_geom_angle_atom_site_label_2
_geom_angle_atom_site_label_3
_geom_angle_site_symmetry_1
_geom_angle_site_symmetry_3
_geom_angle
_geom_angle_publ_flag
S1 Pd S1 2_655 . 175.36(5) y
S1 Pd S2 2_655 2_655 88.79(3) ?
S1 Pd S2 . 2_655 91.29(3) y
S1 Pd S2 2_655 . 91.29(3) ?
S1 Pd S2 . . 88.79(3) y
S2 Pd S2 2_655 . 178.02(5) y
C1 S1 Pd . . 104.44(13) y
C2 S2 Pd . . 104.33(12) y
C2 C1 C11 . . 124.1(3) ?
C2 C1 S1 . . 120.6(3) y
C11 C1 S1 . . 115.3(3) ?
C1 C2 C21 . . 123.2(3) ?
C1 C2 S2 . . 121.8(3) y
C21 C2 S2 . . 114.9(3) ?
C12 C11 C16 . . 117.8(4) ?
C12 C11 C1 . . 120.9(3) ?
C16 C11 C1 . . 121.3(3) ?
C11 C12 C13 . . 121.2(4) ?
C14 C13 C12 . . 120.2(4) ?
C13 C14 C15 . . 119.4(4) ?
C16 C15 C14 . . 120.6(4) ?
C15 C16 C11 . . 120.7(4) ?
C26 C21 C22 . . 118.2(4) ?
C26 C21 C2 . . 121.4(3) ?
C22 C21 C2 . . 120.3(3) ?
C23 C22 C21 . . 120.2(4) ?
C24 C23 C22 . . 120.3(4) ?
C25 C24 C23 . . 119.8(4) ?
C24 C25 C26 . . 120.4(5) ?
C25 C26 C21 . . 121.0(4) ?
C30 Co C30 . 2_655 168.3(5) ?
C30 Co C32 . . 70.2(4) ?
C30 Co C32 2_655 . 107.2(4) ?
C30 Co C32 . 2_655 107.2(4) ?
C30 Co C32 2_655 2_655 70.2(4) ?
C32 Co C32 . 2_655 154.9(6) ?
C30 Co C31 . . 42.0(3) ?
C30 Co C31 2_655 . 128.8(4) ?
C32 Co C31 . . 41.1(3) ?
C32 Co C31 2_655 . 120.3(4) ?
C30 Co C31 . 2_655 128.8(4) ?
C30 Co C31 2_655 2_655 42.0(3) ?
C32 Co C31 . 2_655 120.3(4) ?
C32 Co C31 2_655 2_655 41.1(3) ?
C31 Co C31 . 2_655 110.0(4) ?
C30 Co C33 . . 68.1(4) ?
C30 Co C33 2_655 . 117.5(4) ?
C32 Co C33 . . 39.6(3) ?
C32 Co C33 2_655 . 164.1(4) ?
C31 Co C33 . . 67.1(3) ?
C31 Co C33 2_655 . 153.4(4) ?
C30 Co C33 . 2_655 117.5(4) ?
C30 Co C33 2_655 2_655 68.1(4) ?
C32 Co C33 . 2_655 164.1(4) ?
C32 Co C33 2_655 2_655 39.6(3) ?
C31 Co C33 . 2_655 153.4(4) ?
C31 Co C33 2_655 2_655 67.1(4) ?
C33 Co C33 . 2_655 127.8(5) ?
C30 Co C34 . . 40.9(3) ?
C30 Co C34 2_655 . 149.5(4) ?
C32 Co C34 . . 67.6(4) ?
C32 Co C34 2_655 . 127.5(5) ?
C31 Co C34 . . 68.1(3) ?
C31 Co C34 2_655 . 166.7(4) ?
C33 Co C34 . . 39.2(3) ?
C33 Co C34 2_655 . 108.3(3) ?
C30 Co C34 . 2_655 149.5(4) ?
C30 Co C34 2_655 2_655 40.9(3) ?
C32 Co C34 . 2_655 127.5(5) ?
C32 Co C34 2_655 2_655 67.6(4) ?
C31 Co C34 . 2_655 166.7(4) ?
C31 Co C34 2_655 2_655 68.1(3) ?
C33 Co C34 . 2_655 108.3(3) ?
C33 Co C34 2_655 2_655 39.2(3) ?
C34 Co C34 . 2_655 117.0(4) ?
C34 C30 C31 . . 105.4(8) ?
C34 C30 Co . . 71.0(5) ?
C31 C30 Co . . 69.4(5) ?
C32 C31 C30 . . 108.0(7) ?
C32 C31 Co . . 69.4(5) ?
C30 C31 Co . . 68.5(5) ?
C33 C32 C31 . . 106.8(8) ?
C33 C32 Co . . 70.7(6) ?
C31 C32 Co . . 69.5(5) ?
C34 C33 C32 . . 111.1(8) ?
C34 C33 Co . . 71.0(6) ?
C32 C33 Co . . 69.7(6) ?
C33 C34 C30 . . 108.5(7) ?
C33 C34 Co . . 69.8(6) ?
C30 C34 Co . . 68.1(5) ?

loop_
_geom_bond_atom_site_label_1
_geom_bond_atom_site_label_2
_geom_bond_site_symmetry_2
_geom_bond_distance
_geom_bond_publ_flag
Pd S1 2_655 2.2643(10) ?
Pd S1 . 2.2643(10) y
Pd S2 2_655 2.2644(10) ?
Pd S2 . 2.2644(10) y
S1 C1 . 1.742(4) y
S2 C2 . 1.728(4) y
C1 C2 . 1.371(5) y
C1 C11 . 1.485(5) ?
C2 C21 . 1.484(5) ?
C11 C12 . 1.377(5) ?
C11 C16 . 1.393(5) ?
C12 C13 . 1.378(6) ?
C13 C14 . 1.370(6) ?
C14 C15 . 1.372(7) ?
C15 C16 . 1.371(6) ?
C21 C26 . 1.379(5) ?
C21 C22 . 1.387(5) ?
C22 C23 . 1.378(7) ?
C23 C24 . 1.367(8) ?
C24 C25 . 1.362(7) ?
C25 C26 . 1.367(6) ?
Co C30 . 1.994(9) y
Co C30 2_655 1.994(9) ?
Co C31 . 2.006(8) y
Co C31 2_655 2.006(8) ?
Co C32 . 2.005(9) y
Co C32 2_655 2.005(9) ?
Co C33 . 2.017(9) y
Co C33 2_655 2.017(9) ?
Co C34 . 2.033(8) y
Co C34 2_655 2.033(8) ?
C30 C34 . 1.407(10) ?
C30 C31 . 1.434(11) ?
C31 C32 . 1.407(11) ?
C32 C33 . 1.363(11) ?
C33 C34 . 1.360(10) ?
